data_1569112
loop_
_publ_author_name
'Gao, Mingchun'
'Ruiz, Jose M.'
'Jimenez, Emily'
'Lo, Anna'
'Laconsay, Croix J.'
'Fettinger, James C.'
'Tantillo, Dean J.'
'Shaw, Jared T.'

_publ_section_title
;
 Catalytic generation of <i>ortho</i>-quinone dimethides <i>via</i>
 donor/donor rhodium carbenes.
;
_journal_issue 23
_journal_name_full 'Chemical science'
_journal_page_first 6443
_journal_page_last 6448
_journal_paper_doi 10.1039/d3sc00734k
_journal_volume 14
_journal_year 2023
_chemical_formula_moiety '2(C25 H25 N O7), 0.5(C4 H8 O2)'
_chemical_formula_sum 'C52 H54 N2 O15'
_chemical_formula_weight 946.97
_space_group_crystal_system triclinic
_space_group_IT_number 2
_space_group_name_Hall '-P 1'
_space_group_name_H-M_alt 'P -1'
_atom_sites_solution_hydrogens geom
_audit_creation_method SHELXL-2017/1
_audit_update_record
;
2021-05-31 deposited with the CCDC.	2023-05-11 downloaded from the CCDC.
;
_cell_angle_alpha 67.1270(15)
_cell_angle_beta 81.5420(16)
_cell_angle_gamma 80.5606(17)
_cell_formula_units_Z 2
_cell_length_a 9.7429(7)
_cell_length_b 14.3116(10)
_cell_length_c 18.0645(12)
_cell_measurement_reflns_used 9682
_cell_measurement_temperature 100(2)
_cell_measurement_theta_max 30.64
_cell_measurement_theta_min 2.31
_cell_volume 2279.7(3)
_computing_cell_refinement 'SAINT (8.38a) (Bruker, 2017)'
_computing_data_collection 'Apex3 (2019.1) (Bruker, 2019)'
_computing_data_reduction 'SAINT (8.38a) (Bruker, 2017)'
_computing_molecular_graphics 'Bruker SHELXTL'
_computing_publication_material 'Bruker SHELXTL'
_computing_structure_refinement 'SHELXL-2017/1 (Sheldrick, 2017)'
_computing_structure_solution 'SHELXT (Sheldrick, 2014)'
_diffrn_ambient_temperature 100(2)
_diffrn_measured_fraction_theta_full 1.000
_diffrn_measured_fraction_theta_max 0.998
_diffrn_measurement_device_type 'Bruker Photon100 CMOS'
_diffrn_measurement_method '\f and \w scans'
_diffrn_radiation_type MoK\a
_diffrn_radiation_wavelength 0.71073
_diffrn_reflns_av_R_equivalents 0.0169
_diffrn_reflns_av_unetI/netI 0.0256
_diffrn_reflns_Laue_measured_fraction_full 1.000
_diffrn_reflns_Laue_measured_fraction_max 0.998
_diffrn_reflns_limit_h_max 13
_diffrn_reflns_limit_h_min -13
_diffrn_reflns_limit_k_max 20
_diffrn_reflns_limit_k_min -20
_diffrn_reflns_limit_l_max 25
_diffrn_reflns_limit_l_min -25
_diffrn_reflns_number 28137
_diffrn_reflns_point_group_measured_fraction_full 1.000
_diffrn_reflns_point_group_measured_fraction_max 0.998
_diffrn_reflns_theta_full 25.242
_diffrn_reflns_theta_max 30.684
_diffrn_reflns_theta_min 2.128
_exptl_absorpt_coefficient_mu 0.102
_exptl_absorpt_correction_T_max 0.9660
_exptl_absorpt_correction_T_min 0.8837
_exptl_absorpt_correction_type multi-scan
_exptl_absorpt_process_details 'SADABS 2016/2 (Sheldrick, 2016)'
_exptl_crystal_colour Colourless
_exptl_crystal_density_diffrn 1.380
_exptl_crystal_description Block
_exptl_crystal_F_000 1000
_exptl_crystal_size_max 0.596
_exptl_crystal_size_mid 0.577
_exptl_crystal_size_min 0.232
_refine_diff_density_max 0.534
_refine_diff_density_min -0.351
_refine_diff_density_rms 0.066
_refine_ls_extinction_coef 0.0239(14)
_refine_ls_extinction_expression Fc^*^=kFc[1+0.001xFc^2^\l^3^/sin(2\q)]^-1/4^
_refine_ls_extinction_method 'SHELXL-2017/1 (Sheldrick 2017)'
_refine_ls_goodness_of_fit_ref 1.037
_refine_ls_hydrogen_treatment constr
_refine_ls_matrix_type full
_refine_ls_number_parameters 652
_refine_ls_number_reflns 14103
_refine_ls_number_restraints 0
_refine_ls_restrained_S_all 1.037
_refine_ls_R_factor_all 0.0554
_refine_ls_R_factor_gt 0.0483
_refine_ls_shift/su_max 0.001
_refine_ls_shift/su_mean 0.000
_refine_ls_structure_factor_coef Fsqd
_refine_ls_weighting_details 'w=1/[\s^2^(Fo^2^)+(0.0791P)^2^+0.7117P] where P=(Fo^2^+2Fc^2^)/3'
_refine_ls_weighting_scheme calc
_refine_ls_wR_factor_gt 0.1297
_refine_ls_wR_factor_ref 0.1365
_reflns_Friedel_coverage 0.000
_reflns_number_gt 12151
_reflns_number_total 14103
_reflns_threshold_expression 'I > 2\s(I)'
_cod_data_source_file d3sc00734k2.cif
_cod_data_source_block JF3005FMI
_cod_depositor_comments
;
The following automatic conversions were performed:

data item '_exptl_absorpt_correction_type' value 'Multi-scan' was
changed to 'multi-scan' in accordance with the
/home/data/users/saulius/crontab/automatic-downloads/rss-feeds/RSC/lib/dictionaries/cif_core.dic
dictionary named 'cif_core.dic' version 2.4.2 last updated on
2011-04-26.

Automatic conversion script
Id: cif_fix_values 8170 2020-07-09 18:12:32Z antanas 

 Adding full bibliography for 1569107--1569117.cif.
;
_cod_database_code 1569112
_shelx_shelxl_version_number 2017/1
_shelx_space_group_comment
; 
The symmetry employed for this shelxl refinement is uniquely defined 
by the following loop, which should always be used as a source of 
symmetry information in preference to the above space-group names. 
They are only intended as comments. 
;
_shelx_estimated_absorpt_t_min 0.942
_shelx_estimated_absorpt_t_max 0.977

loop_
_space_group_symop_operation_xyz
'x, y, z'
'-x, -y, -z'

loop_
_atom_site_label
_atom_site_type_symbol
_atom_site_fract_x
_atom_site_fract_y
_atom_site_fract_z
_atom_site_U_iso_or_equiv
_atom_site_adp_type
_atom_site_occupancy
_atom_site_site_symmetry_order
_atom_site_calc_flag
_atom_site_refinement_flags_posn
_atom_site_refinement_flags_adp
_atom_site_refinement_flags_occupancy
_atom_site_disorder_assembly
_atom_site_disorder_group
C1 C 0.74456(10) 0.69401(7) 0.15580(6) 0.01751(17) Uani 1 1 d . . . . .
O1 O 0.61810(8) 0.76093(6) 0.13631(5) 0.01988(14) Uani 1 1 d . . . . .
C2 C 0.84610(10) 0.70469(7) 0.07968(6) 0.01793(17) Uani 1 1 d . . . . .
H2 H 0.800283 0.690725 0.039611 0.022 Uiso 1 1 calc R U . . .
O2 O 0.80872(8) 0.72610(6) 0.20723(5) 0.01971(14) Uani 1 1 d . . . . .
C3 C 0.97533(10) 0.62712(7) 0.10540(6) 0.01799(17) Uani 1 1 d . . . . .
H3 H 1.010299 0.635579 0.151509 0.022 Uiso 1 1 calc R U . . .
C4 C 0.93710(11) 0.51651(8) 0.13403(6) 0.01930(18) Uani 1 1 d . . . . .
H4 H 0.921651 0.504047 0.085280 0.023 Uiso 1 1 calc R U . . .
C5 C 0.80243(11) 0.50280(8) 0.18976(7) 0.0224(2) Uani 1 1 d . . . . .
C6 C 0.71163(11) 0.58463(8) 0.19962(6) 0.02004(18) Uani 1 1 d . . . . .
C7 C 0.59064(12) 0.56609(9) 0.25327(7) 0.0256(2) Uani 1 1 d . . . . .
H7 H 0.528989 0.621927 0.259331 0.031 Uiso 1 1 calc R U . . .
C8 C 0.56006(14) 0.46728(10) 0.29752(9) 0.0355(3) Uani 1 1 d . . . . .
H8 H 0.479294 0.455353 0.334898 0.043 Uiso 1 1 calc R U . . .
C9 C 0.64819(15) 0.38541(10) 0.28701(10) 0.0408(3) Uani 1 1 d . . . . .
H9 H 0.627115 0.317503 0.316778 0.049 Uiso 1 1 calc R U . . .
C10 C 0.76690(14) 0.40329(9) 0.23292(9) 0.0329(3) Uani 1 1 d . . . . .
H10 H 0.825140 0.347248 0.224936 0.039 Uiso 1 1 calc R U . . .
C11 C 0.60442(11) 0.83251(8) 0.17552(6) 0.02092(19) Uani 1 1 d . . . . .
H11A H 0.506582 0.844527 0.197169 0.025 Uiso 1 1 calc R U . . .
H11B H 0.635578 0.898525 0.137974 0.025 Uiso 1 1 calc R U . . .
C12 C 0.69933(11) 0.78013(8) 0.24295(6) 0.02098(19) Uani 1 1 d . . . . .
H12A H 0.736213 0.830414 0.257702 0.025 Uiso 1 1 calc R U . . .
H12B H 0.650152 0.732595 0.291458 0.025 Uiso 1 1 calc R U . . .
C13 C 0.88708(11) 0.81250(8) 0.04337(6) 0.01919(18) Uani 1 1 d . . . . .
N13 N 0.79262(9) 0.89163(7) -0.00021(5) 0.01987(17) Uani 1 1 d . . . . .
O13 O 0.99569(8) 0.83301(6) 0.05600(5) 0.02598(17) Uani 1 1 d . . . . .
C14 C 0.67905(11) 0.88637(8) -0.03693(6) 0.02160(19) Uani 1 1 d . . . . .
O14 O 0.64118(9) 0.81365(7) -0.04169(5) 0.02698(17) Uani 1 1 d . . . . .
C15 C 0.68216(13) 1.05604(9) -0.05740(8) 0.0298(2) Uani 1 1 d . . . . .
H15A H 0.620655 1.087173 -0.022289 0.036 Uiso 1 1 calc R U . . .
H15B H 0.706823 1.110882 -0.109470 0.036 Uiso 1 1 calc R U . . .
O15 O 0.61311(9) 0.98190(6) -0.07011(5) 0.02669(17) Uani 1 1 d . . . . .
C16 C 0.81340(12) 0.99709(8) -0.01702(7) 0.0229(2) Uani 1 1 d . . . . .
H16A H 0.898859 1.016606 -0.053673 0.027 Uiso 1 1 calc R U . . .
H16B H 0.819117 1.007957 0.033267 0.027 Uiso 1 1 calc R U . . .
C17 C 1.09137(11) 0.64376(8) 0.03723(6) 0.02068(19) Uani 1 1 d . . . . .
O17 O 1.07303(9) 0.66276(7) -0.03221(5) 0.02983(18) Uani 1 1 d . . . . .
C18 C 1.33719(12) 0.63421(10) 0.00523(8) 0.0298(2) Uani 1 1 d . . . . .
H18A H 1.339849 0.704194 -0.035886 0.036 Uiso 1 1 calc R U . . .
H18B H 1.332236 0.587233 -0.022328 0.036 Uiso 1 1 calc R U . . .
O18 O 1.21667(8) 0.63089(6) 0.06406(5) 0.02310(16) Uani 1 1 d . . . . .
C19 C 1.46542(13) 0.60197(12) 0.05085(9) 0.0353(3) Uani 1 1 d . . . . .
H19A H 1.470626 0.650294 0.076401 0.053 Uiso 1 1 calc R U . . .
H19B H 1.548913 0.601187 0.013410 0.053 Uiso 1 1 calc R U . . .
H19C H 1.460099 0.533473 0.092406 0.053 Uiso 1 1 calc R U . . .
C20 C 1.05981(11) 0.44140(8) 0.17289(6) 0.01990(18) Uani 1 1 d . . . . .
C21 C 1.15117(12) 0.39049(8) 0.13022(7) 0.0240(2) Uani 1 1 d . . . . .
H21 H 1.132936 0.398827 0.077637 0.029 Uiso 1 1 calc R U . . .
C22 C 1.26944(13) 0.32723(9) 0.16397(8) 0.0294(2) Uani 1 1 d . . . . .
H22 H 1.331626 0.293339 0.134185 0.035 Uiso 1 1 calc R U . . .
C23 C 1.29582(14) 0.31404(10) 0.24092(9) 0.0347(3) Uani 1 1 d . . . . .
H23 H 1.376705 0.271746 0.263734 0.042 Uiso 1 1 calc R U . . .
C24 C 1.20360(15) 0.36287(10) 0.28473(8) 0.0339(3) Uani 1 1 d . . . . .
H24 H 1.220694 0.352925 0.337871 0.041 Uiso 1 1 calc R U . . .
C25 C 1.08656(13) 0.42614(9) 0.25085(7) 0.0260(2) Uani 1 1 d . . . . .
H25 H 1.024110 0.459352 0.281036 0.031 Uiso 1 1 calc R U . . .
C31 C 0.17999(10) 0.78509(8) 0.31106(6) 0.01831(18) Uani 1 1 d . . . . .
O31 O 0.07160(8) 0.72294(6) 0.32546(5) 0.02222(15) Uani 1 1 d . . . . .
C32 C 0.24525(10) 0.76369(7) 0.38973(6) 0.01820(17) Uani 1 1 d . . . . .
H32 H 0.172449 0.780491 0.429282 0.022 Uiso 1 1 calc R U . . .
O32 O 0.28525(8) 0.75787(6) 0.25591(5) 0.02012(15) Uani 1 1 d . . . . .
C33 C 0.36094(10) 0.83298(7) 0.36806(6) 0.01775(17) Uani 1 1 d . . . . .
H33 H 0.421715 0.826283 0.320286 0.021 Uiso 1 1 calc R U . . .
C34 C 0.29400(10) 0.94525(7) 0.34556(6) 0.01827(17) Uani 1 1 d . . . . .
H34 H 0.243599 0.951514 0.396097 0.022 Uiso 1 1 calc R U . . .
C35 C 0.18506(10) 0.97228(8) 0.28555(6) 0.01932(18) Uani 1 1 d . . . . .
C36 C 0.12535(10) 0.89768(8) 0.27288(6) 0.01889(18) Uani 1 1 d . . . . .
C37 C 0.01997(11) 0.92682(9) 0.22050(7) 0.0237(2) Uani 1 1 d . . . . .
H37 H -0.020564 0.876137 0.212086 0.028 Uiso 1 1 calc R U . . .
C38 C -0.02565(12) 1.02967(10) 0.18071(7) 0.0276(2) Uani 1 1 d . . . . .
H38 H -0.097798 1.048913 0.145672 0.033 Uiso 1 1 calc R U . . .
C39 C 0.03400(12) 1.10418(9) 0.19210(7) 0.0278(2) Uani 1 1 d . . . . .
H39 H 0.004037 1.174408 0.164249 0.033 Uiso 1 1 calc R U . . .
C40 C 0.13797(12) 1.07538(8) 0.24457(7) 0.0248(2) Uani 1 1 d . . . . .
H40 H 0.177755 1.126532 0.252774 0.030 Uiso 1 1 calc R U . . .
C41 C 0.11944(11) 0.64819(8) 0.28967(7) 0.02198(19) Uani 1 1 d . . . . .
H41A H 0.041434 0.631353 0.269416 0.026 Uiso 1 1 calc R U . . .
H41B H 0.165025 0.584813 0.328717 0.026 Uiso 1 1 calc R U . . .
C42 C 0.22270(11) 0.70126(8) 0.22140(6) 0.02216(19) Uani 1 1 d . . . . .
H42A H 0.293066 0.651548 0.206695 0.027 Uiso 1 1 calc R U . . .
H42B H 0.175278 0.747350 0.173139 0.027 Uiso 1 1 calc R U . . .
C43 C 0.30543(11) 0.65265(8) 0.42602(6) 0.02011(18) Uani 1 1 d . . . . .
N43 N 0.22410(10) 0.58213(7) 0.48344(6) 0.02157(17) Uani 1 1 d . . . . .
O43 O 0.42365(9) 0.62281(6) 0.40566(5) 0.02631(17) Uani 1 1 d . . . . .
C44 C 0.08955(12) 0.59768(8) 0.51964(6) 0.0237(2) Uani 1 1 d . . . . .
O44 O 0.01084(10) 0.67460(7) 0.50677(6) 0.0350(2) Uani 1 1 d . . . . .
C45 C 0.17657(13) 0.43076(9) 0.58624(8) 0.0294(2) Uani 1 1 d . . . . .
H45A H 0.150250 0.365260 0.589444 0.035 Uiso 1 1 calc R U . . .
H45B H 0.218233 0.419142 0.636329 0.035 Uiso 1 1 calc R U . . .
O45 O 0.05595(9) 0.50712(6) 0.57521(5) 0.02623(17) Uani 1 1 d . . . . .
C46 C 0.27799(13) 0.47335(8) 0.51329(8) 0.0291(2) Uani 1 1 d . . . . .
H46A H 0.374704 0.462264 0.528365 0.035 Uiso 1 1 calc R U . . .
H46B H 0.275315 0.442912 0.472874 0.035 Uiso 1 1 calc R U . . .
C47 C 0.45098(11) 0.80629(8) 0.43691(6) 0.02048(19) Uani 1 1 d . . . . .
O47 O 0.40664(9) 0.78531(7) 0.50673(5) 0.02829(18) Uani 1 1 d . . . . .
C48 C 0.68134(12) 0.81528(10) 0.46311(7) 0.0268(2) Uani 1 1 d . . . . .
H48A H 0.708430 0.745110 0.501139 0.032 Uiso 1 1 calc R U . . .
H48B H 0.637590 0.857514 0.494529 0.032 Uiso 1 1 calc R U . . .
O48 O 0.58529(8) 0.81432(7) 0.40898(5) 0.02367(16) Uani 1 1 d . . . . .
C49 C 0.80716(13) 0.86030(11) 0.40981(9) 0.0352(3) Uani 1 1 d . . . . .
H49A H 0.851998 0.815683 0.381345 0.053 Uiso 1 1 calc R U . . .
H49B H 0.873606 0.866458 0.442998 0.053 Uiso 1 1 calc R U . . .
H49C H 0.777643 0.927996 0.370434 0.053 Uiso 1 1 calc R U . . .
C50 C 0.40777(11) 1.01591(8) 0.31820(6) 0.01996(18) Uani 1 1 d . . . . .
C51 C 0.45375(12) 1.04815(8) 0.37316(7) 0.0231(2) Uani 1 1 d . . . . .
H51 H 0.407924 1.030701 0.426133 0.028 Uiso 1 1 calc R U . . .
C52 C 0.56595(13) 1.10556(9) 0.35121(8) 0.0274(2) Uani 1 1 d . . . . .
H52 H 0.596847 1.126405 0.389283 0.033 Uiso 1 1 calc R U . . .
C53 C 0.63263(12) 1.13230(9) 0.27360(8) 0.0289(2) Uani 1 1 d . . . . .
H53 H 0.709827 1.170787 0.258600 0.035 Uiso 1 1 calc R U . . .
C54 C 0.58577(12) 1.10244(9) 0.21807(7) 0.0267(2) Uani 1 1 d . . . . .
H54 H 0.630056 1.121813 0.164674 0.032 Uiso 1 1 calc R U . . .
C55 C 0.47443(11) 1.04436(8) 0.24004(7) 0.02203(19) Uani 1 1 d . . . . .
H55 H 0.443623 1.023968 0.201682 0.026 Uiso 1 1 calc R U . . .
C61 C 1.0864(3) 0.8464(2) 0.60366(17) 0.0327(5) Uani 0.5 1 d . . P A -1
H61A H 1.044618 0.786631 0.643156 0.049 Uiso 0.5 1 calc R U P A -1
H61B H 1.122357 0.882092 0.631987 0.049 Uiso 0.5 1 calc R U P A -1
H61C H 1.163175 0.824279 0.570338 0.049 Uiso 0.5 1 calc R U P A -1
O61 O 0.85589(19) 0.90659(16) 0.56015(12) 0.0344(4) Uani 0.5 1 d . . P A -1
C62 C 0.9781(3) 0.91680(19) 0.55108(15) 0.0271(4) Uani 0.5 1 d . . P A -1
O62 O 1.03277(18) 0.99625(19) 0.49180(14) 0.0347(4) Uani 0.5 1 d . . P A -1
C63 C 0.9374(3) 1.0696(2) 0.43522(18) 0.0405(6) Uani 0.5 1 d . . P A -1
H63A H 0.845882 1.081382 0.464252 0.049 Uiso 0.5 1 calc R U P A -1
H63B H 0.922456 1.043251 0.394191 0.049 Uiso 0.5 1 calc R U P A -1
C64 C 1.0021(6) 1.1666(3) 0.3958(2) 0.0538(10) Uani 0.5 1 d . . P A -1
H64A H 1.001464 1.198094 0.435315 0.081 Uiso 0.5 1 calc R U P A -1
H64B H 0.948746 1.213384 0.351086 0.081 Uiso 0.5 1 calc R U P A -1
H64C H 1.098633 1.152084 0.375133 0.081 Uiso 0.5 1 calc R U P A -1

loop_
_atom_site_aniso_label
_atom_site_aniso_U_11
_atom_site_aniso_U_22
_atom_site_aniso_U_33
_atom_site_aniso_U_23
_atom_site_aniso_U_13
_atom_site_aniso_U_12
C1 0.0157(4) 0.0169(4) 0.0200(4) -0.0065(3) -0.0045(3) -0.0005(3)
O1 0.0167(3) 0.0194(3) 0.0237(3) -0.0085(3) -0.0057(3) 0.0021(3)
C2 0.0177(4) 0.0161(4) 0.0190(4) -0.0051(3) -0.0036(3) -0.0013(3)
O2 0.0176(3) 0.0217(3) 0.0216(3) -0.0096(3) -0.0050(3) -0.0005(3)
C3 0.0168(4) 0.0166(4) 0.0192(4) -0.0054(3) -0.0032(3) -0.0005(3)
C4 0.0202(4) 0.0157(4) 0.0218(4) -0.0068(3) -0.0036(3) -0.0008(3)
C5 0.0211(4) 0.0178(4) 0.0268(5) -0.0066(4) -0.0018(4) -0.0028(4)
C6 0.0189(4) 0.0168(4) 0.0229(5) -0.0053(4) -0.0028(3) -0.0023(3)
C7 0.0213(5) 0.0218(5) 0.0309(5) -0.0077(4) 0.0018(4) -0.0036(4)
C8 0.0283(6) 0.0261(6) 0.0450(7) -0.0077(5) 0.0091(5) -0.0089(5)
C9 0.0358(7) 0.0205(5) 0.0559(9) -0.0060(5) 0.0100(6) -0.0093(5)
C10 0.0294(6) 0.0182(5) 0.0461(7) -0.0087(5) 0.0040(5) -0.0042(4)
C11 0.0216(4) 0.0180(4) 0.0212(4) -0.0067(4) -0.0020(4) 0.0012(3)
C12 0.0207(4) 0.0214(5) 0.0209(4) -0.0088(4) -0.0020(3) -0.0004(4)
C13 0.0198(4) 0.0172(4) 0.0182(4) -0.0042(3) -0.0028(3) -0.0012(3)
N13 0.0204(4) 0.0168(4) 0.0198(4) -0.0033(3) -0.0045(3) -0.0014(3)
O13 0.0230(4) 0.0212(4) 0.0312(4) -0.0045(3) -0.0079(3) -0.0041(3)
C14 0.0230(5) 0.0217(5) 0.0168(4) -0.0039(4) -0.0041(3) 0.0002(4)
O14 0.0308(4) 0.0255(4) 0.0265(4) -0.0097(3) -0.0105(3) -0.0015(3)
C15 0.0252(5) 0.0181(5) 0.0384(6) -0.0016(4) -0.0071(4) -0.0008(4)
O15 0.0281(4) 0.0220(4) 0.0262(4) -0.0044(3) -0.0099(3) 0.0024(3)
C16 0.0249(5) 0.0163(4) 0.0240(5) -0.0032(4) -0.0033(4) -0.0024(4)
C17 0.0196(4) 0.0189(4) 0.0220(5) -0.0067(4) -0.0018(3) -0.0007(3)
O17 0.0266(4) 0.0396(5) 0.0206(4) -0.0093(3) -0.0029(3) -0.0010(3)
C18 0.0206(5) 0.0363(6) 0.0289(5) -0.0109(5) 0.0034(4) -0.0022(4)
O18 0.0174(3) 0.0267(4) 0.0236(4) -0.0083(3) -0.0008(3) -0.0018(3)
C19 0.0200(5) 0.0444(7) 0.0419(7) -0.0173(6) -0.0003(5) -0.0038(5)
C20 0.0215(4) 0.0145(4) 0.0229(5) -0.0063(3) -0.0039(4) 0.0000(3)
C21 0.0263(5) 0.0200(5) 0.0256(5) -0.0097(4) -0.0027(4) 0.0005(4)
C22 0.0265(5) 0.0212(5) 0.0381(6) -0.0111(5) -0.0025(4) 0.0031(4)
C23 0.0326(6) 0.0243(5) 0.0435(7) -0.0084(5) -0.0151(5) 0.0063(5)
C24 0.0421(7) 0.0279(6) 0.0307(6) -0.0079(5) -0.0172(5) 0.0037(5)
C25 0.0329(6) 0.0214(5) 0.0236(5) -0.0086(4) -0.0063(4) 0.0014(4)
C31 0.0166(4) 0.0184(4) 0.0196(4) -0.0064(3) 0.0000(3) -0.0043(3)
O31 0.0200(3) 0.0224(4) 0.0266(4) -0.0109(3) 0.0023(3) -0.0085(3)
C32 0.0191(4) 0.0158(4) 0.0179(4) -0.0045(3) -0.0015(3) -0.0021(3)
O32 0.0182(3) 0.0230(3) 0.0211(3) -0.0102(3) 0.0012(3) -0.0055(3)
C33 0.0184(4) 0.0165(4) 0.0176(4) -0.0051(3) -0.0027(3) -0.0023(3)
C34 0.0198(4) 0.0155(4) 0.0189(4) -0.0054(3) -0.0023(3) -0.0024(3)
C35 0.0184(4) 0.0180(4) 0.0191(4) -0.0045(3) -0.0014(3) -0.0018(3)
C36 0.0169(4) 0.0190(4) 0.0182(4) -0.0044(3) -0.0006(3) -0.0024(3)
C37 0.0189(4) 0.0273(5) 0.0234(5) -0.0069(4) -0.0041(4) -0.0028(4)
C38 0.0202(5) 0.0318(6) 0.0247(5) -0.0046(4) -0.0053(4) 0.0012(4)
C39 0.0241(5) 0.0232(5) 0.0270(5) -0.0017(4) -0.0037(4) 0.0033(4)
C40 0.0237(5) 0.0185(5) 0.0281(5) -0.0044(4) -0.0033(4) -0.0009(4)
C41 0.0243(5) 0.0204(5) 0.0228(5) -0.0086(4) -0.0016(4) -0.0061(4)
C42 0.0236(5) 0.0236(5) 0.0214(5) -0.0098(4) -0.0016(4) -0.0057(4)
C43 0.0227(4) 0.0167(4) 0.0181(4) -0.0035(3) -0.0015(3) -0.0024(3)
N43 0.0215(4) 0.0155(4) 0.0220(4) -0.0020(3) -0.0005(3) -0.0008(3)
O43 0.0235(4) 0.0212(4) 0.0280(4) -0.0049(3) 0.0011(3) 0.0005(3)
C44 0.0256(5) 0.0203(5) 0.0193(4) -0.0025(4) 0.0018(4) -0.0026(4)
O44 0.0337(5) 0.0235(4) 0.0334(5) -0.0019(3) 0.0100(4) 0.0025(3)
C45 0.0265(5) 0.0197(5) 0.0317(6) 0.0019(4) -0.0039(4) -0.0026(4)
O45 0.0275(4) 0.0203(4) 0.0228(4) 0.0000(3) 0.0005(3) -0.0039(3)
C46 0.0279(5) 0.0159(5) 0.0325(6) 0.0003(4) 0.0006(4) 0.0011(4)
C47 0.0225(4) 0.0181(4) 0.0209(4) -0.0071(4) -0.0048(4) -0.0004(3)
O47 0.0295(4) 0.0349(4) 0.0184(4) -0.0072(3) -0.0029(3) -0.0045(3)
C48 0.0245(5) 0.0326(6) 0.0265(5) -0.0134(4) -0.0098(4) 0.0007(4)
O48 0.0198(3) 0.0308(4) 0.0228(4) -0.0125(3) -0.0057(3) 0.0003(3)
C49 0.0238(5) 0.0402(7) 0.0379(7) -0.0083(5) -0.0110(5) -0.0022(5)
C50 0.0211(4) 0.0157(4) 0.0220(4) -0.0054(3) -0.0028(3) -0.0023(3)
C51 0.0266(5) 0.0194(4) 0.0240(5) -0.0079(4) -0.0045(4) -0.0026(4)
C52 0.0279(5) 0.0227(5) 0.0353(6) -0.0125(4) -0.0084(4) -0.0038(4)
C53 0.0227(5) 0.0222(5) 0.0410(6) -0.0098(5) -0.0019(4) -0.0059(4)
C54 0.0246(5) 0.0218(5) 0.0294(5) -0.0059(4) 0.0018(4) -0.0043(4)
C55 0.0232(5) 0.0194(4) 0.0219(5) -0.0062(4) -0.0017(4) -0.0023(4)
C61 0.0273(12) 0.0334(13) 0.0345(13) -0.0111(10) -0.0033(10) 0.0009(10)
O61 0.0269(8) 0.0423(10) 0.0350(9) -0.0164(8) -0.0007(7) -0.0038(7)
C62 0.0261(11) 0.0304(11) 0.0279(11) -0.0159(9) -0.0012(8) -0.0002(8)
O62 0.0296(12) 0.0353(9) 0.0323(11) -0.0061(8) -0.0005(10) -0.0032(11)
C63 0.0401(15) 0.0410(15) 0.0323(13) -0.0066(11) -0.0077(11) 0.0038(12)
C64 0.095(3) 0.0330(15) 0.0364(16) -0.0144(12) -0.0187(18) 0.0002(17)

loop_
_atom_type_symbol
_atom_type_description
_atom_type_scat_dispersion_real
_atom_type_scat_dispersion_imag
_atom_type_scat_source
C C 0.0033 0.0016 'International Tables Vol C Tables 4.2.6.8 and 6.1.1.4'
H H 0.0000 0.0000 'International Tables Vol C Tables 4.2.6.8 and 6.1.1.4'
N N 0.0061 0.0033 'International Tables Vol C Tables 4.2.6.8 and 6.1.1.4'
O O 0.0106 0.0060 'International Tables Vol C Tables 4.2.6.8 and 6.1.1.4'

loop_
_geom_angle_atom_site_label_1
_geom_angle_atom_site_label_2
_geom_angle_atom_site_label_3
_geom_angle
_geom_angle_site_symmetry_1
_geom_angle_site_symmetry_3
_geom_angle_publ_flag
O1 C1 O2 106.15(7) . . ?
O1 C1 C6 109.81(8) . . ?
O2 C1 C6 110.50(8) . . ?
O1 C1 C2 111.27(8) . . ?
O2 C1 C2 107.89(8) . . ?
C6 C1 C2 111.10(8) . . ?
C1 O1 C11 109.09(7) . . ?
C13 C2 C3 110.15(8) . . ?
C13 C2 C1 108.75(8) . . ?
C3 C2 C1 107.81(8) . . ?
C13 C2 H2 110.0 . . ?
C3 C2 H2 110.0 . . ?
C1 C2 H2 110.0 . . ?
C1 O2 C12 106.77(7) . . ?
C17 C3 C2 111.56(8) . . ?
C17 C3 C4 109.43(8) . . ?
C2 C3 C4 110.44(8) . . ?
C17 C3 H3 108.4 . . ?
C2 C3 H3 108.4 . . ?
C4 C3 H3 108.4 . . ?
C5 C4 C20 112.62(9) . . ?
C5 C4 C3 111.30(8) . . ?
C20 C4 C3 109.24(8) . . ?
C5 C4 H4 107.8 . . ?
C20 C4 H4 107.8 . . ?
C3 C4 H4 107.8 . . ?
C6 C5 C10 118.42(10) . . ?
C6 C5 C4 123.17(9) . . ?
C10 C5 C4 118.41(10) . . ?
C5 C6 C7 120.03(10) . . ?
C5 C6 C1 121.21(9) . . ?
C7 C6 C1 118.71(9) . . ?
C8 C7 C6 120.70(11) . . ?
C8 C7 H7 119.6 . . ?
C6 C7 H7 119.6 . . ?
C7 C8 C9 119.75(12) . . ?
C7 C8 H8 120.1 . . ?
C9 C8 H8 120.1 . . ?
C10 C9 C8 119.85(12) . . ?
C10 C9 H9 120.1 . . ?
C8 C9 H9 120.1 . . ?
C9 C10 C5 121.18(11) . . ?
C9 C10 H10 119.4 . . ?
C5 C10 H10 119.4 . . ?
O1 C11 C12 103.14(8) . . ?
O1 C11 H11A 111.1 . . ?
C12 C11 H11A 111.1 . . ?
O1 C11 H11B 111.1 . . ?
C12 C11 H11B 111.1 . . ?
H11A C11 H11B 109.1 . . ?
O2 C12 C11 102.09(8) . . ?
O2 C12 H12A 111.4 . . ?
C11 C12 H12A 111.4 . . ?
O2 C12 H12B 111.4 . . ?
C11 C12 H12B 111.4 . . ?
H12A C12 H12B 109.2 . . ?
O13 C13 N13 118.69(9) . . ?
O13 C13 C2 122.20(9) . . ?
N13 C13 C2 118.89(9) . . ?
C13 N13 C14 128.60(9) . . ?
C13 N13 C16 119.32(9) . . ?
C14 N13 C16 111.94(8) . . ?
O14 C14 O15 122.52(10) . . ?
O14 C14 N13 129.26(10) . . ?
O15 C14 N13 108.21(9) . . ?
O15 C15 C16 105.84(9) . . ?
O15 C15 H15A 110.6 . . ?
C16 C15 H15A 110.6 . . ?
O15 C15 H15B 110.6 . . ?
C16 C15 H15B 110.6 . . ?
H15A C15 H15B 108.7 . . ?
C14 O15 C15 111.36(9) . . ?
N13 C16 C15 101.80(9) . . ?
N13 C16 H16A 111.4 . . ?
C15 C16 H16A 111.4 . . ?
N13 C16 H16B 111.4 . . ?
C15 C16 H16B 111.4 . . ?
H16A C16 H16B 109.3 . . ?
O17 C17 O18 124.34(10) . . ?
O17 C17 C3 124.06(10) . . ?
O18 C17 C3 111.55(9) . . ?
O18 C18 C19 107.03(10) . . ?
O18 C18 H18A 110.3 . . ?
C19 C18 H18A 110.3 . . ?
O18 C18 H18B 110.3 . . ?
C19 C18 H18B 110.3 . . ?
H18A C18 H18B 108.6 . . ?
C17 O18 C18 116.23(9) . . ?
C18 C19 H19A 109.5 . . ?
C18 C19 H19B 109.5 . . ?
H19A C19 H19B 109.5 . . ?
C18 C19 H19C 109.5 . . ?
H19A C19 H19C 109.5 . . ?
H19B C19 H19C 109.5 . . ?
C21 C20 C25 118.78(10) . . ?
C21 C20 C4 120.82(9) . . ?
C25 C20 C4 120.32(9) . . ?
C20 C21 C22 120.66(11) . . ?
C20 C21 H21 119.7 . . ?
C22 C21 H21 119.7 . . ?
C23 C22 C21 119.91(11) . . ?
C23 C22 H22 120.0 . . ?
C21 C22 H22 120.0 . . ?
C22 C23 C24 119.88(11) . . ?
C22 C23 H23 120.1 . . ?
C24 C23 H23 120.1 . . ?
C25 C24 C23 120.08(12) . . ?
C25 C24 H24 120.0 . . ?
C23 C24 H24 120.0 . . ?
C24 C25 C20 120.67(11) . . ?
C24 C25 H25 119.7 . . ?
C20 C25 H25 119.7 . . ?
O31 C31 O32 106.46(8) . . ?
O31 C31 C36 110.66(8) . . ?
O32 C31 C36 109.40(8) . . ?
O31 C31 C32 111.04(8) . . ?
O32 C31 C32 108.72(8) . . ?
C36 C31 C32 110.45(8) . . ?
C31 O31 C41 108.31(8) . . ?
C43 C32 C33 110.20(8) . . ?
C43 C32 C31 110.63(8) . . ?
C33 C32 C31 107.16(8) . . ?
C43 C32 H32 109.6 . . ?
C33 C32 H32 109.6 . . ?
C31 C32 H32 109.6 . . ?
C31 O32 C42 107.33(7) . . ?
C47 C33 C32 112.49(8) . . ?
C47 C33 C34 108.71(8) . . ?
C32 C33 C34 109.15(8) . . ?
C47 C33 H33 108.8 . . ?
C32 C33 H33 108.8 . . ?
C34 C33 H33 108.8 . . ?
C50 C34 C35 114.30(8) . . ?
C50 C34 C33 109.84(8) . . ?
C35 C34 C33 111.41(8) . . ?
C50 C34 H34 107.0 . . ?
C35 C34 H34 107.0 . . ?
C33 C34 H34 107.0 . . ?
C36 C35 C40 118.75(10) . . ?
C36 C35 C34 122.39(9) . . ?
C40 C35 C34 118.79(9) . . ?
C37 C36 C35 119.95(10) . . ?
C37 C36 C31 119.10(9) . . ?
C35 C36 C31 120.83(9) . . ?
C38 C37 C36 120.32(11) . . ?
C38 C37 H37 119.8 . . ?
C36 C37 H37 119.8 . . ?
C39 C38 C37 120.17(10) . . ?
C39 C38 H38 119.9 . . ?
C37 C38 H38 119.9 . . ?
C38 C39 C40 119.59(10) . . ?
C38 C39 H39 120.2 . . ?
C40 C39 H39 120.2 . . ?
C39 C40 C35 121.21(11) . . ?
C39 C40 H40 119.4 . . ?
C35 C40 H40 119.4 . . ?
O31 C41 C42 102.74(8) . . ?
O31 C41 H41A 111.2 . . ?
C42 C41 H41A 111.2 . . ?
O31 C41 H41B 111.2 . . ?
C42 C41 H41B 111.2 . . ?
H41A C41 H41B 109.1 . . ?
O32 C42 C41 101.85(8) . . ?
O32 C42 H42A 111.4 . . ?
C41 C42 H42A 111.4 . . ?
O32 C42 H42B 111.4 . . ?
C41 C42 H42B 111.4 . . ?
H42A C42 H42B 109.3 . . ?
O43 C43 N43 118.55(9) . . ?
O43 C43 C32 121.71(9) . . ?
N43 C43 C32 119.74(9) . . ?
C43 N43 C44 129.51(9) . . ?
C43 N43 C46 119.65(9) . . ?
C44 N43 C46 110.84(9) . . ?
O44 C44 O45 122.17(10) . . ?
O44 C44 N43 129.46(10) . . ?
O45 C44 N43 108.36(9) . . ?
O45 C45 C46 105.44(9) . . ?
O45 C45 H45A 110.7 . . ?
C46 C45 H45A 110.7 . . ?
O45 C45 H45B 110.7 . . ?
C46 C45 H45B 110.7 . . ?
H45A C45 H45B 108.8 . . ?
C44 O45 C45 110.28(9) . . ?
N43 C46 C45 101.44(9) . . ?
N43 C46 H46A 111.5 . . ?
C45 C46 H46A 111.5 . . ?
N43 C46 H46B 111.5 . . ?
C45 C46 H46B 111.5 . . ?
H46A C46 H46B 109.3 . . ?
O47 C47 O48 124.70(10) . . ?
O47 C47 C33 124.58(10) . . ?
O48 C47 C33 110.63(9) . . ?
O48 C48 C49 105.85(10) . . ?
O48 C48 H48A 110.6 . . ?
C49 C48 H48A 110.6 . . ?
O48 C48 H48B 110.6 . . ?
C49 C48 H48B 110.6 . . ?
H48A C48 H48B 108.7 . . ?
C47 O48 C48 117.97(9) . . ?
C48 C49 H49A 109.5 . . ?
C48 C49 H49B 109.5 . . ?
H49A C49 H49B 109.5 . . ?
C48 C49 H49C 109.5 . . ?
H49A C49 H49C 109.5 . . ?
H49B C49 H49C 109.5 . . ?
C55 C50 C51 118.72(10) . . ?
C55 C50 C34 121.20(9) . . ?
C51 C50 C34 119.95(9) . . ?
C52 C51 C50 120.81(11) . . ?
C52 C51 H51 119.6 . . ?
C50 C51 H51 119.6 . . ?
C53 C52 C51 119.95(11) . . ?
C53 C52 H52 120.0 . . ?
C51 C52 H52 120.0 . . ?
C54 C53 C52 119.63(11) . . ?
C54 C53 H53 120.2 . . ?
C52 C53 H53 120.2 . . ?
C53 C54 C55 120.53(11) . . ?
C53 C54 H54 119.7 . . ?
C55 C54 H54 119.7 . . ?
C54 C55 C50 120.33(10) . . ?
C54 C55 H55 119.8 . . ?
C50 C55 H55 119.8 . . ?
C62 C61 H61A 109.5 . . ?
C62 C61 H61B 109.5 . . ?
H61A C61 H61B 109.5 . . ?
C62 C61 H61C 109.5 . . ?
H61A C61 H61C 109.5 . . ?
H61B C61 H61C 109.5 . . ?
O61 C62 O62 122.8(2) . . ?
O61 C62 C61 125.4(2) . . ?
O62 C62 C61 111.8(2) . . ?
C62 O62 C63 116.9(2) . . ?
O62 C63 C64 107.6(3) . . ?
O62 C63 H63A 110.2 . . ?
C64 C63 H63A 110.2 . . ?
O62 C63 H63B 110.2 . . ?
C64 C63 H63B 110.2 . . ?
H63A C63 H63B 108.5 . . ?
C63 C64 H64A 109.5 . . ?
C63 C64 H64B 109.5 . . ?
H64A C64 H64B 109.5 . . ?
C63 C64 H64C 109.5 . . ?
H64A C64 H64C 109.5 . . ?
H64B C64 H64C 109.5 . . ?

loop_
_geom_bond_atom_site_label_1
_geom_bond_atom_site_label_2
_geom_bond_distance
_geom_bond_site_symmetry_2
_geom_bond_publ_flag
C1 O1 1.4274(11) . ?
C1 O2 1.4358(12) . ?
C1 C6 1.5189(14) . ?
C1 C2 1.5424(14) . ?
O1 C11 1.4354(13) . ?
C2 C13 1.5194(14) . ?
C2 C3 1.5317(14) . ?
C2 H2 1.0000 . ?
O2 C12 1.4372(12) . ?
C3 C17 1.5172(14) . ?
C3 C4 1.5533(14) . ?
C3 H3 1.0000 . ?
C4 C5 1.5217(15) . ?
C4 C20 1.5220(14) . ?
C4 H4 1.0000 . ?
C5 C6 1.4006(14) . ?
C5 C10 1.4054(15) . ?
C6 C7 1.4021(15) . ?
C7 C8 1.3845(17) . ?
C7 H7 0.9500 . ?
C8 C9 1.3933(19) . ?
C8 H8 0.9500 . ?
C9 C10 1.3886(19) . ?
C9 H9 0.9500 . ?
C10 H10 0.9500 . ?
C11 C12 1.5149(15) . ?
C11 H11A 0.9900 . ?
C11 H11B 0.9900 . ?
C12 H12A 0.9900 . ?
C12 H12B 0.9900 . ?
C13 O13 1.2178(13) . ?
C13 N13 1.3883(13) . ?
N13 C14 1.3971(14) . ?
N13 C16 1.4619(14) . ?
C14 O14 1.1964(14) . ?
C14 O15 1.3526(13) . ?
C15 O15 1.4491(15) . ?
C15 C16 1.5234(16) . ?
C15 H15A 0.9900 . ?
C15 H15B 0.9900 . ?
C16 H16A 0.9900 . ?
C16 H16B 0.9900 . ?
C17 O17 1.2101(14) . ?
C17 O18 1.3379(13) . ?
C18 O18 1.4569(13) . ?
C18 C19 1.5070(18) . ?
C18 H18A 0.9900 . ?
C18 H18B 0.9900 . ?
C19 H19A 0.9800 . ?
C19 H19B 0.9800 . ?
C19 H19C 0.9800 . ?
C20 C21 1.3927(15) . ?
C20 C25 1.3960(15) . ?
C21 C22 1.3981(16) . ?
C21 H21 0.9500 . ?
C22 C23 1.385(2) . ?
C22 H22 0.9500 . ?
C23 C24 1.392(2) . ?
C23 H23 0.9500 . ?
C24 C25 1.3895(17) . ?
C24 H24 0.9500 . ?
C25 H25 0.9500 . ?
C31 O31 1.4218(12) . ?
C31 O32 1.4373(12) . ?
C31 C36 1.5226(14) . ?
C31 C32 1.5432(14) . ?
O31 C41 1.4370(13) . ?
C32 C43 1.5154(14) . ?
C32 C33 1.5304(14) . ?
C32 H32 1.0000 . ?
O32 C42 1.4432(13) . ?
C33 C47 1.5180(14) . ?
C33 C34 1.5488(14) . ?
C33 H33 1.0000 . ?
C34 C50 1.5210(14) . ?
C34 C35 1.5261(14) . ?
C34 H34 1.0000 . ?
C35 C36 1.4013(14) . ?
C35 C40 1.4015(14) . ?
C36 C37 1.4007(14) . ?
C37 C38 1.3921(16) . ?
C37 H37 0.9500 . ?
C38 C39 1.3878(18) . ?
C38 H38 0.9500 . ?
C39 C40 1.3914(16) . ?
C39 H39 0.9500 . ?
C40 H40 0.9500 . ?
C41 C42 1.5058(15) . ?
C41 H41A 0.9900 . ?
C41 H41B 0.9900 . ?
C42 H42A 0.9900 . ?
C42 H42B 0.9900 . ?
C43 O43 1.2168(13) . ?
C43 N43 1.3889(13) . ?
N43 C44 1.4003(14) . ?
N43 C46 1.4672(14) . ?
C44 O44 1.1960(14) . ?
C44 O45 1.3512(13) . ?
C45 O45 1.4468(14) . ?
C45 C46 1.5081(17) . ?
C45 H45A 0.9900 . ?
C45 H45B 0.9900 . ?
C46 H46A 0.9900 . ?
C46 H46B 0.9900 . ?
C47 O47 1.2064(13) . ?
C47 O48 1.3380(13) . ?
C48 O48 1.4547(13) . ?
C48 C49 1.5082(18) . ?
C48 H48A 0.9900 . ?
C48 H48B 0.9900 . ?
C49 H49A 0.9800 . ?
C49 H49B 0.9800 . ?
C49 H49C 0.9800 . ?
C50 C55 1.3968(15) . ?
C50 C51 1.3979(15) . ?
C51 C52 1.3932(16) . ?
C51 H51 0.9500 . ?
C52 C53 1.3895(18) . ?
C52 H52 0.9500 . ?
C53 C54 1.3889(18) . ?
C53 H53 0.9500 . ?
C54 C55 1.3921(15) . ?
C54 H54 0.9500 . ?
C55 H55 0.9500 . ?
C61 C62 1.494(4) . ?
C61 H61A 0.9800 . ?
C61 H61B 0.9800 . ?
C61 H61C 0.9800 . ?
O61 C62 1.203(3) . ?
C62 O62 1.345(3) . ?
O62 C63 1.461(4) . ?
C63 C64 1.489(5) . ?
C63 H63A 0.9900 . ?
C63 H63B 0.9900 . ?
C64 H64A 0.9800 . ?
C64 H64B 0.9800 . ?
C64 H64C 0.9800 . ?

loop_
_geom_hbond_atom_site_label_D
_geom_hbond_atom_site_label_H
_geom_hbond_atom_site_label_A
_geom_hbond_distance_DH
_geom_hbond_distance_HA
_geom_hbond_distance_DA
_geom_hbond_angle_DHA
_geom_hbond_site_symmetry_A
_geom_hbond_publ_flag
C2 H2 O14 1.00 2.33 2.9721(13) 121.2 . yes
C11 H11A O32 0.99 2.55 3.3876(13) 142.4 . yes
C15 H15B O32 0.99 2.58 3.5456(15) 165.0 2_675 yes
C16 H16A O13 0.99 2.52 3.1041(14) 117.8 2_775 yes
C32 H32 O44 1.00 2.28 2.9582(13) 123.6 . yes
C41 H41A O2 0.99 2.61 3.3991(13) 137.0 1_455 yes
C45 H45A O31 0.99 2.65 3.3334(14) 126.1 2_566 yes
C46 H46A O43 0.99 2.35 3.2956(15) 158.7 2_666 yes
C49 H49A O31 0.98 2.61 3.5122(17) 152.4 1_655 yes
C49 H49B O61 0.98 2.38 3.150(2) 135.4 . yes
C61 H61C O47 0.98 2.55 3.501(3) 162.5 1_655 yes
C64 H64A O44 0.98 2.41 3.351(3) 161.1 2_676 yes

loop_
_geom_torsion_atom_site_label_1
_geom_torsion_atom_site_label_2
_geom_torsion_atom_site_label_3
_geom_torsion_atom_site_label_4
_geom_torsion
_geom_torsion_site_symmetry_1
_geom_torsion_site_symmetry_2
_geom_torsion_site_symmetry_3
_geom_torsion_site_symmetry_4
_geom_torsion_publ_flag
O2 C1 O1 C11 -0.34(10) . . . . ?
C6 C1 O1 C11 119.12(9) . . . . ?
C2 C1 O1 C11 -117.46(9) . . . . ?
O1 C1 C2 C13 63.18(10) . . . . ?
O2 C1 C2 C13 -52.87(10) . . . . ?
C6 C1 C2 C13 -174.14(8) . . . . ?
O1 C1 C2 C3 -177.41(8) . . . . ?
O2 C1 C2 C3 66.54(10) . . . . ?
C6 C1 C2 C3 -54.72(10) . . . . ?
O1 C1 O2 C12 22.74(10) . . . . ?
C6 C1 O2 C12 -96.26(9) . . . . ?
C2 C1 O2 C12 142.10(8) . . . . ?
C13 C2 C3 C17 -51.99(11) . . . . ?
C1 C2 C3 C17 -170.51(8) . . . . ?
C13 C2 C3 C4 -173.94(8) . . . . ?
C1 C2 C3 C4 67.54(10) . . . . ?
C17 C3 C4 C5 -168.26(8) . . . . ?
C2 C3 C4 C5 -45.07(11) . . . . ?
C17 C3 C4 C20 66.75(10) . . . . ?
C2 C3 C4 C20 -170.06(8) . . . . ?
C20 C4 C5 C6 135.37(11) . . . . ?
C3 C4 C5 C6 12.30(14) . . . . ?
C20 C4 C5 C10 -45.17(14) . . . . ?
C3 C4 C5 C10 -168.24(11) . . . . ?
C10 C5 C6 C7 1.79(17) . . . . ?
C4 C5 C6 C7 -178.75(10) . . . . ?
C10 C5 C6 C1 179.10(11) . . . . ?
C4 C5 C6 C1 -1.44(16) . . . . ?
O1 C1 C6 C5 146.52(10) . . . . ?
O2 C1 C6 C5 -96.73(11) . . . . ?
C2 C1 C6 C5 22.99(13) . . . . ?
O1 C1 C6 C7 -36.14(13) . . . . ?
O2 C1 C6 C7 80.62(12) . . . . ?
C2 C1 C6 C7 -159.66(10) . . . . ?
C5 C6 C7 C8 0.59(18) . . . . ?
C1 C6 C7 C8 -176.79(11) . . . . ?
C6 C7 C8 C9 -1.9(2) . . . . ?
C7 C8 C9 C10 0.7(2) . . . . ?
C8 C9 C10 C5 1.7(2) . . . . ?
C6 C5 C10 C9 -3.0(2) . . . . ?
C4 C5 C10 C9 177.55(13) . . . . ?
C1 O1 C11 C12 -20.61(10) . . . . ?
C1 O2 C12 C11 -34.67(10) . . . . ?
O1 C11 C12 O2 33.42(10) . . . . ?
C3 C2 C13 O13 -20.07(14) . . . . ?
C1 C2 C13 O13 97.87(11) . . . . ?
C3 C2 C13 N13 165.32(9) . . . . ?
C1 C2 C13 N13 -76.74(11) . . . . ?
O13 C13 N13 C14 164.46(10) . . . . ?
C2 C13 N13 C14 -20.74(16) . . . . ?
O13 C13 N13 C16 -10.91(15) . . . . ?
C2 C13 N13 C16 163.89(9) . . . . ?
C13 N13 C14 O14 -3.16(19) . . . . ?
C16 N13 C14 O14 172.48(11) . . . . ?
C13 N13 C14 O15 177.75(10) . . . . ?
C16 N13 C14 O15 -6.60(12) . . . . ?
O14 C14 O15 C15 -178.50(11) . . . . ?
N13 C14 O15 C15 0.66(12) . . . . ?
C16 C15 O15 C14 5.09(13) . . . . ?
C13 N13 C16 C15 -174.70(9) . . . . ?
C14 N13 C16 C15 9.20(12) . . . . ?
O15 C15 C16 N13 -8.27(12) . . . . ?
C2 C3 C17 O17 -42.28(14) . . . . ?
C4 C3 C17 O17 80.24(13) . . . . ?
C2 C3 C17 O18 140.13(9) . . . . ?
C4 C3 C17 O18 -97.35(10) . . . . ?
O17 C17 O18 C18 -3.94(16) . . . . ?
C3 C17 O18 C18 173.64(9) . . . . ?
C19 C18 O18 C17 -171.34(10) . . . . ?
C5 C4 C20 C21 135.63(10) . . . . ?
C3 C4 C20 C21 -100.15(11) . . . . ?
C5 C4 C20 C25 -47.49(13) . . . . ?
C3 C4 C20 C25 76.73(12) . . . . ?
C25 C20 C21 C22 -1.58(17) . . . . ?
C4 C20 C21 C22 175.35(10) . . . . ?
C20 C21 C22 C23 0.61(18) . . . . ?
C21 C22 C23 C24 0.8(2) . . . . ?
C22 C23 C24 C25 -1.1(2) . . . . ?
C23 C24 C25 C20 0.1(2) . . . . ?
C21 C20 C25 C24 1.22(18) . . . . ?
C4 C20 C25 C24 -175.72(11) . . . . ?
O32 C31 O31 C41 8.66(10) . . . . ?
C36 C31 O31 C41 127.45(9) . . . . ?
C32 C31 O31 C41 -109.52(9) . . . . ?
O31 C31 C32 C43 59.31(10) . . . . ?
O32 C31 C32 C43 -57.48(10) . . . . ?
C36 C31 C32 C43 -177.53(8) . . . . ?
O31 C31 C32 C33 179.47(8) . . . . ?
O32 C31 C32 C33 62.67(10) . . . . ?
C36 C31 C32 C33 -57.37(10) . . . . ?
O31 C31 O32 C42 15.37(10) . . . . ?
C36 C31 O32 C42 -104.24(9) . . . . ?
C32 C31 O32 C42 135.06(8) . . . . ?
C43 C32 C33 C47 -49.28(11) . . . . ?
C31 C32 C33 C47 -169.71(8) . . . . ?
C43 C32 C33 C34 -170.02(8) . . . . ?
C31 C32 C33 C34 69.54(10) . . . . ?
C47 C33 C34 C50 60.91(10) . . . . ?
C32 C33 C34 C50 -176.07(8) . . . . ?
C47 C33 C34 C35 -171.41(8) . . . . ?
C32 C33 C34 C35 -48.38(11) . . . . ?
C50 C34 C35 C36 143.12(10) . . . . ?
C33 C34 C35 C36 17.88(13) . . . . ?
C50 C34 C35 C40 -40.12(13) . . . . ?
C33 C34 C35 C40 -165.36(9) . . . . ?
C40 C35 C36 C37 -0.45(15) . . . . ?
C34 C35 C36 C37 176.31(9) . . . . ?
C40 C35 C36 C31 175.50(9) . . . . ?
C34 C35 C36 C31 -7.74(15) . . . . ?
O31 C31 C36 C37 -33.14(12) . . . . ?
O32 C31 C36 C37 83.85(11) . . . . ?
C32 C31 C36 C37 -156.51(9) . . . . ?
O31 C31 C36 C35 150.88(9) . . . . ?
O32 C31 C36 C35 -92.13(11) . . . . ?
C32 C31 C36 C35 27.51(12) . . . . ?
C35 C36 C37 C38 0.16(16) . . . . ?
C31 C36 C37 C38 -175.85(10) . . . . ?
C36 C37 C38 C39 0.62(17) . . . . ?
C37 C38 C39 C40 -1.09(18) . . . . ?
C38 C39 C40 C35 0.80(18) . . . . ?
C36 C35 C40 C39 -0.03(16) . . . . ?
C34 C35 C40 C39 -176.91(10) . . . . ?
C31 O31 C41 C42 -27.89(10) . . . . ?
C31 O32 C42 C41 -31.74(10) . . . . ?
O31 C41 C42 O32 35.95(10) . . . . ?
C33 C32 C43 O43 -31.99(14) . . . . ?
C31 C32 C43 O43 86.33(12) . . . . ?
C33 C32 C43 N43 148.72(9) . . . . ?
C31 C32 C43 N43 -92.95(11) . . . . ?
O43 C43 N43 C44 176.28(11) . . . . ?
C32 C43 N43 C44 -4.41(17) . . . . ?
O43 C43 N43 C46 -4.65(16) . . . . ?
C32 C43 N43 C46 174.66(10) . . . . ?
C43 N43 C44 O44 3.9(2) . . . . ?
C46 N43 C44 O44 -175.20(14) . . . . ?
C43 N43 C44 O45 -176.69(10) . . . . ?
C46 N43 C44 O45 4.17(13) . . . . ?
O44 C44 O45 C45 -171.88(12) . . . . ?
N43 C44 O45 C45 8.70(13) . . . . ?
C46 C45 O45 C44 -17.60(14) . . . . ?
C43 N43 C46 C45 166.54(10) . . . . ?
C44 N43 C46 C45 -14.23(13) . . . . ?
O45 C45 C46 N43 18.43(13) . . . . ?
C32 C33 C47 O47 -42.27(14) . . . . ?
C34 C33 C47 O47 78.72(13) . . . . ?
C32 C33 C47 O48 140.87(9) . . . . ?
C34 C33 C47 O48 -98.14(10) . . . . ?
O47 C47 O48 C48 -11.07(16) . . . . ?
C33 C47 O48 C48 165.79(9) . . . . ?
C49 C48 O48 C47 -161.02(10) . . . . ?
C35 C34 C50 C55 -45.90(13) . . . . ?
C33 C34 C50 C55 80.16(12) . . . . ?
C35 C34 C50 C51 138.33(10) . . . . ?
C33 C34 C50 C51 -95.61(11) . . . . ?
C55 C50 C51 C52 -1.47(16) . . . . ?
C34 C50 C51 C52 174.40(10) . . . . ?
C50 C51 C52 C53 0.66(17) . . . . ?
C51 C52 C53 C54 0.70(18) . . . . ?
C52 C53 C54 C55 -1.24(18) . . . . ?
C53 C54 C55 C50 0.42(17) . . . . ?
C51 C50 C55 C54 0.93(16) . . . . ?
C34 C50 C55 C54 -174.89(10) . . . . ?
O61 C62 O62 C63 -2.5(4) . . . . ?
C61 C62 O62 C63 178.8(2) . . . . ?
C62 O62 C63 C64 159.5(3) . . . . ?
